data_1518909
loop_
_publ_author_name
'Takashi Kitao'
'Yuta Tokunaga'
'Daiki Umeyama'
'Cho Rong Kim'
'Takashi Uemura'
'Susumu Kitagawa'

_publ_section_title
;
 Synthesis of chiral porous coordination polymer that shows structural
 transformation induced by guest molecules
;
_journal_name_full 'Inorganica Chimica Acta'
_journal_page_first 221
_journal_page_last 225
_journal_volume 424
_journal_year 2015
_chemical_formula_sum 'C31 H32 N3 O8 Zn'
_chemical_formula_weight 639.97
_space_group_IT_number 90
_symmetry_cell_setting tetragonal
_symmetry_space_group_name_Hall 'P 4ab 2ab'
_symmetry_space_group_name_H-M 'P 4 21 2'
_atom_sites_solution_hydrogens geom
_atom_sites_solution_primary direct
_atom_sites_solution_secondary difmap
_cell_angle_alpha 90.00
_cell_angle_beta 90.00
_cell_angle_gamma 90.00
_cell_formula_units_Z 4
_cell_length_a 21.441(5)
_cell_length_b 21.441(5)
_cell_length_c 9.655(2)
_cell_measurement_temperature 283(2)
_cell_volume 4438.6(17)
_computing_structure_refinement 'SHELXL-97 (Sheldrick, 1997)'
_computing_structure_solution 'SHELXS-97 (Sheldrick, 1990)'
_diffrn_ambient_temperature 283(2)
_diffrn_measured_fraction_theta_full 0.996
_diffrn_measured_fraction_theta_max 0.996
_diffrn_radiation_monochromator graphite
_diffrn_radiation_source 'fine-focus sealed tube'
_diffrn_radiation_type MoK\a
_diffrn_radiation_wavelength 0.71075
_diffrn_reflns_av_R_equivalents 0.0665
_diffrn_reflns_av_sigmaI/netI 0.0319
_diffrn_reflns_limit_h_max 27
_diffrn_reflns_limit_h_min -27
_diffrn_reflns_limit_k_max 27
_diffrn_reflns_limit_k_min -27
_diffrn_reflns_limit_l_max 12
_diffrn_reflns_limit_l_min -12
_diffrn_reflns_number 72024
_diffrn_reflns_theta_full 27.47
_diffrn_reflns_theta_max 27.47
_diffrn_reflns_theta_min 3.42
_exptl_absorpt_coefficient_mu 0.591
_exptl_absorpt_correction_T_max 0.8910
_exptl_absorpt_correction_T_min 0.8910
_exptl_crystal_density_diffrn 0.958
_exptl_crystal_density_method 'not measured'
_exptl_crystal_F_000 1332
_exptl_crystal_size_max 0.20
_exptl_crystal_size_mid 0.20
_exptl_crystal_size_min 0.20
_refine_diff_density_max 0.690
_refine_diff_density_min -0.422
_refine_diff_density_rms 0.078
_refine_ls_abs_structure_details 'Flack H D (1983), Acta Cryst. A39, 876-881'
_refine_ls_abs_structure_Flack 0.05(3)
_refine_ls_extinction_method none
_refine_ls_goodness_of_fit_ref 1.509
_refine_ls_hydrogen_treatment mixed
_refine_ls_matrix_type full
_refine_ls_number_parameters 200
_refine_ls_number_reflns 5104
_refine_ls_number_restraints 0
_refine_ls_restrained_S_all 1.509
_refine_ls_R_factor_all 0.0952
_refine_ls_R_factor_gt 0.0862
_refine_ls_shift/su_max 0.002
_refine_ls_shift/su_mean 0.000
_refine_ls_structure_factor_coef Fsqd
_refine_ls_weighting_details 'calc w=1/[\s^2^(Fo^2^)+(0.1000P)^2^+0.0000P] where P=(Fo^2^+2Fc^2^)/3'
_refine_ls_weighting_scheme calc
_refine_ls_wR_factor_gt 0.2284
_refine_ls_wR_factor_ref 0.2342
_reflns_number_gt 4663
_reflns_number_total 5104
_reflns_threshold_expression >2sigma(I)
_cod_data_source_file ICA-2015-424-221-225.cif
_cod_data_source_block ydkr-sr
_cod_original_cell_volume 4438.4(17)
_cod_original_sg_symbol_H-M P4212
_cod_database_code 1518909

loop_
_symmetry_equiv_pos_as_xyz
'x, y, z'
'-x, -y, z'
'x+1/2, -y+1/2, -z'
'-x+1/2, y+1/2, -z'
'-y, -x, -z'
'y, x, -z'
'y+1/2, -x+1/2, z'
'-y+1/2, x+1/2, z'

loop_
_atom_site_label
_atom_site_type_symbol
_atom_site_fract_x
_atom_site_fract_y
_atom_site_fract_z
_atom_site_U_iso_or_equiv
_atom_site_adp_type
_atom_site_occupancy
_atom_site_symmetry_multiplicity
_atom_site_calc_flag
_atom_site_refinement_flags
_atom_site_disorder_assembly
_atom_site_disorder_group
Zn1 Zn 0.0000 0.5000 0.35545(7) 0.0470(3) Uani 1 4 d S . .
Zn2 Zn 0.0000 0.5000 0.05132(7) 0.0508(3) Uani 1 4 d S . .
N1 N 0.0000 0.5000 0.5668(5) 0.0446(13) Uani 1 4 d S . .
N2 N 0.0000 0.5000 -0.1613(5) 0.0462(13) Uani 1 4 d S . .
O1 O 0.0631(2) 0.4310(2) 0.0894(3) 0.0778(10) Uani 1 1 d . . .
C10 C 0.0728(2) 0.4048(2) 0.2039(5) 0.0627(12) Uani 1 1 d . . .
C11 C 0.1575(2) 0.2526(3) 0.1039(5) 0.0671(12) Uani 1 1 d . . .
C12 C 0.1118(2) 0.3017(2) 0.1011(5) 0.0621(12) Uani 1 1 d . . .
C13 C 0.1163(2) 0.3494(2) 0.2050(5) 0.0621(11) Uani 1 1 d . . .
C14 C 0.1616(3) 0.3468(3) 0.3053(4) 0.0761(14) Uani 1 1 d . . .
H1 H 0.1639 0.3774 0.3734 0.091 Uiso 1 1 calc R . .
C15 C 0.2046(3) 0.2972(3) 0.3041(5) 0.0862(16) Uani 1 1 d . . .
H2 H 0.2344 0.2950 0.3738 0.103 Uiso 1 1 calc R . .
C16 C 0.0640(2) 0.2987(3) 0.0044(6) 0.0806(16) Uani 1 1 d . . .
H3 H 0.0335 0.3296 0.0027 0.097 Uiso 1 1 calc R . .
C17 C 0.2040(3) 0.2533(3) 0.2063(7) 0.0826(15) Uani 1 1 d . . .
H4 H 0.2349 0.2228 0.2059 0.099 Uiso 1 1 calc R . .
C18 C 0.1553(3) 0.2045(3) 0.0031(7) 0.0817(16) Uani 1 1 d . . .
C19 C 0.0614(3) 0.2497(4) -0.0902(7) 0.097(2) Uani 1 1 d . . .
H5 H 0.0284 0.2480 -0.1525 0.117 Uiso 1 1 calc R . .
C20 C 0.0366(6) 0.4477(6) -0.2163(13) 0.063(3) Uiso 0.38 1 d P . 1
H6 H 0.0197 0.4089 -0.1814 0.076 Uiso 0.38 1 calc PR . 1
H7 H 0.0793 0.4512 -0.1840 0.076 Uiso 0.38 1 calc PR . 1
O6 O 0.1003(3) 0.1596(3) -0.1888(7) 0.148(2) Uani 1 1 d . . .
H29 H 0.1288 0.1344 -0.1802 0.222 Uiso 1 1 calc R . .
C25 C 0.1060(3) 0.2039(3) -0.0942(8) 0.0917(18) Uani 1 1 d . . .
O5 O 0.05168(18) 0.42231(17) 0.3180(3) 0.0715(11) Uani 1 1 d . . .
C33 C 0.0361(5) 0.4464(5) 0.6239(10) 0.045(2) Uiso 0.38 1 d P . 1
H10 H 0.0786 0.4482 0.5897 0.054 Uiso 0.38 1 calc PR . 1
H11 H 0.0176 0.4077 0.5923 0.054 Uiso 0.38 1 calc PR . 1
C1 C 0.0640(4) 0.4867(4) -0.2194(10) 0.042(2) Uiso 0.38 1 d P . 2
H8 H 0.0779 0.4459 -0.1891 0.050 Uiso 0.38 1 calc PR . 2
H9 H 0.0934 0.5175 -0.1853 0.050 Uiso 0.38 1 calc PR . 2
C46 C 0.0621(5) 0.4889(5) 0.6216(11) 0.049(2) Uiso 0.38 1 d P . 2
H12 H 0.0898 0.5217 0.5895 0.058 Uiso 0.38 1 calc PR . 2
H13 H 0.0776 0.4496 0.5855 0.058 Uiso 0.38 1 calc PR . 2
N4 N 0.0278(7) 0.2269(6) 0.4030(17) 0.206(6) Uani 1 1 d . . .
O8 O 0.0636(6) 0.1541(6) 0.2664(14) 0.245(6) Uani 1 1 d . . .
C54 C 0.0607(12) 0.1932(10) 0.345(4) 0.38(2) Uani 1 1 d . . .
H28 H 0.1011 0.2018 0.3737 0.454 Uiso 1 1 calc R . .
C55 C -0.0132(18) 0.238(2) 0.327(4) 0.50(3) Uani 1 1 d . . .
H21 H -0.0423 0.2658 0.3715 0.749 Uiso 1 1 calc R . .
H22 H -0.0341 0.2005 0.3010 0.749 Uiso 1 1 calc R . .
H23 H 0.0031 0.2582 0.2453 0.749 Uiso 1 1 calc R . .
C56 C 0.0346(14) 0.2809(9) 0.5156(17) 0.330(18) Uani 1 1 d . . .
H18 H -0.0060 0.2963 0.5398 0.494 Uiso 1 1 calc R . .
H19 H 0.0593 0.3143 0.4780 0.494 Uiso 1 1 calc R . .
H20 H 0.0547 0.2646 0.5968 0.494 Uiso 1 1 calc R . .

loop_
_atom_site_aniso_label
_atom_site_aniso_U_11
_atom_site_aniso_U_22
_atom_site_aniso_U_33
_atom_site_aniso_U_23
_atom_site_aniso_U_13
_atom_site_aniso_U_12
Zn1 0.0586(4) 0.0586(4) 0.0237(4) 0.000 0.000 0.000
Zn2 0.0639(4) 0.0639(4) 0.0246(4) 0.000 0.000 0.000
N1 0.055(2) 0.055(2) 0.024(2) 0.000 0.000 0.000
N2 0.059(2) 0.059(2) 0.021(2) 0.000 0.000 0.000
O1 0.082(3) 0.111(3) 0.0401(14) 0.003(2) 0.0004(18) 0.0283(18)
C10 0.068(3) 0.070(3) 0.050(2) -0.010(2) -0.002(2) 0.010(2)
C11 0.072(3) 0.078(3) 0.051(2) -0.009(2) 0.007(2) 0.005(2)
C12 0.058(2) 0.087(3) 0.041(2) -0.012(2) 0.000(2) 0.016(2)
C13 0.067(3) 0.065(2) 0.054(3) 0.000(2) 0.001(2) 0.0108(19)
C14 0.089(4) 0.091(4) 0.048(2) -0.009(3) -0.008(3) 0.025(3)
C15 0.075(3) 0.118(5) 0.066(3) -0.010(4) -0.021(4) 0.028(3)
C16 0.057(3) 0.120(5) 0.065(3) -0.020(3) -0.001(3) 0.020(3)
C17 0.080(3) 0.097(4) 0.071(3) -0.006(3) -0.004(3) 0.026(3)
C18 0.081(4) 0.076(3) 0.089(4) -0.027(3) 0.027(3) 0.002(3)
C19 0.079(4) 0.138(6) 0.076(4) -0.044(4) -0.003(3) 0.001(4)
O6 0.147(5) 0.168(5) 0.128(4) -0.092(4) 0.011(4) -0.024(4)
C25 0.086(4) 0.111(5) 0.078(4) -0.032(4) 0.010(3) 0.001(4)
O5 0.095(3) 0.077(2) 0.0422(15) -0.0037(15) 0.0072(16) 0.0228(19)
N4 0.229(13) 0.201(11) 0.189(10) 0.071(10) 0.101(10) 0.086(10)
O8 0.237(10) 0.213(10) 0.284(13) -0.054(10) 0.140(10) 0.013(8)
C54 0.37(3) 0.185(17) 0.58(5) 0.03(2) 0.39(4) 0.017(18)
C55 0.44(5) 0.66(7) 0.39(5) 0.30(5) -0.08(4) 0.17(5)
C56 0.63(6) 0.219(18) 0.135(11) 0.030(13) 0.07(2) -0.10(2)

loop_
_atom_type_symbol
_atom_type_description
_atom_type_scat_dispersion_real
_atom_type_scat_dispersion_imag
_atom_type_scat_source
C C 0.0033 0.0016 'International Tables Vol C Tables 4.2.6.8 and 6.1.1.4'
N N 0.0061 0.0033 'International Tables Vol C Tables 4.2.6.8 and 6.1.1.4'
O O 0.0106 0.0060 'International Tables Vol C Tables 4.2.6.8 and 6.1.1.4'
Zn Zn 0.2839 1.4301 'International Tables Vol C Tables 4.2.6.8 and 6.1.1.4'
H H 0.0000 0.0000 'International Tables Vol C Tables 4.2.6.8 and 6.1.1.4'

loop_
_geom_angle_atom_site_label_1
_geom_angle_atom_site_label_2
_geom_angle_atom_site_label_3
_geom_angle
_geom_angle_site_symmetry_1
_geom_angle_site_symmetry_3
O5 Zn1 O5 159.53(19) 7_455 8
O5 Zn1 O5 88.19(3) 7_455 2_565
O5 Zn1 O5 88.19(3) 8 2_565
O5 Zn1 O5 88.19(3) 7_455 .
O5 Zn1 O5 88.19(3) 8 .
O5 Zn1 O5 159.53(19) 2_565 .
O5 Zn1 N1 100.23(9) 7_455 .
O5 Zn1 N1 100.23(9) 8 .
O5 Zn1 N1 100.23(9) 2_565 .
O5 Zn1 N1 100.23(10) . .
O5 Zn1 Zn2 79.77(9) 7_455 .
O5 Zn1 Zn2 79.77(9) 8 .
O5 Zn1 Zn2 79.77(9) 2_565 .
O5 Zn1 Zn2 79.77(9) . .
N1 Zn1 Zn2 180.000(1) . .
O1 Zn2 O1 88.13(3) 8 .
O1 Zn2 O1 159.22(17) 8 7_455
O1 Zn2 O1 88.14(3) . 7_455
O1 Zn2 O1 88.14(3) 8 2_565
O1 Zn2 O1 159.22(17) . 2_565
O1 Zn2 O1 88.14(3) 7_455 2_565
O1 Zn2 N2 100.39(8) 8 .
O1 Zn2 N2 100.39(8) . .
O1 Zn2 N2 100.39(8) 7_455 .
O1 Zn2 N2 100.39(8) 2_565 .
O1 Zn2 Zn1 79.61(8) 8 .
O1 Zn2 Zn1 79.61(8) . .
O1 Zn2 Zn1 79.61(8) 7_455 .
O1 Zn2 Zn1 79.61(8) 2_565 .
N2 Zn2 Zn1 180.000(1) . .
C46 N1 C46 82.4(3) 7_455 .
C46 N1 C46 82.4(3) 7_455 2_565
C46 N1 C46 137.3(9) . 2_565
C46 N1 C46 137.3(9) 7_455 8
C46 N1 C46 82.4(3) . 8
C46 N1 C46 82.4(3) 2_565 8
C46 N1 C33 42.5(7) 7_455 7_455
C46 N1 C33 119.1(7) . 7_455
C46 N1 C33 40.9(7) 2_565 7_455
C46 N1 C33 117.9(6) 8 7_455
C46 N1 C33 117.9(6) 7_455 8
C46 N1 C33 40.9(7) . 8
C46 N1 C33 119.1(7) 2_565 8
C46 N1 C33 42.5(7) 8 8
C33 N1 C33 136.6(9) 7_455 8
C46 N1 C33 40.9(7) 7_455 .
C46 N1 C33 42.5(7) . .
C46 N1 C33 117.9(6) 2_565 .
C46 N1 C33 119.1(7) 8 .
C33 N1 C33 82.2(3) 7_455 .
C33 N1 C33 82.1(3) 8 .
C46 N1 C33 119.1(7) 7_455 2_565
C46 N1 C33 117.9(6) . 2_565
C46 N1 C33 42.5(7) 2_565 2_565
C46 N1 C33 40.9(7) 8 2_565
C33 N1 C33 82.1(3) 7_455 2_565
C33 N1 C33 82.1(3) 8 2_565
C33 N1 C33 136.6(9) . 2_565
C46 N1 Zn1 111.4(5) 7_455 .
C46 N1 Zn1 111.4(5) . .
C46 N1 Zn1 111.4(5) 2_565 .
C46 N1 Zn1 111.4(5) 8 .
C33 N1 Zn1 111.7(4) 7_455 .
C33 N1 Zn1 111.7(4) 8 .
C33 N1 Zn1 111.7(4) . .
C33 N1 Zn1 111.7(4) 2_565 .
C20 N2 C20 82.5(4) . 7_455
C20 N2 C20 82.5(4) . 8
C20 N2 C20 137.6(11) 7_455 8
C20 N2 C20 137.6(11) . 2_565
C20 N2 C20 82.5(4) 7_455 2_565
C20 N2 C20 82.5(4) 8 2_565
C20 N2 C1 119.7(7) . 2_565
C20 N2 C1 43.3(7) 7_455 2_565
C20 N2 C1 117.3(7) 8 2_565
C20 N2 C1 40.1(7) 2_565 2_565
C20 N2 C1 117.3(7) . 8
C20 N2 C1 119.7(7) 7_455 8
C20 N2 C1 40.1(7) 8 8
C20 N2 C1 43.3(7) 2_565 8
C1 N2 C1 82.1(3) 2_565 8
C20 N2 C1 40.1(7) . .
C20 N2 C1 117.3(7) 7_455 .
C20 N2 C1 43.3(7) 8 .
C20 N2 C1 119.7(7) 2_565 .
C1 N2 C1 136.4(8) 2_565 .
C1 N2 C1 82.1(3) 8 .
C20 N2 C1 43.3(7) . 7_455
C20 N2 C1 40.1(7) 7_455 7_455
C20 N2 C1 119.7(7) 8 7_455
C20 N2 C1 117.3(7) 2_565 7_455
C1 N2 C1 82.1(3) 2_565 7_455
C1 N2 C1 136.4(8) 8 7_455
C1 N2 C1 82.1(3) . 7_455
C20 N2 Zn2 111.2(5) . .
C20 N2 Zn2 111.2(5) 7_455 .
C20 N2 Zn2 111.2(5) 8 .
C20 N2 Zn2 111.2(5) 2_565 .
C1 N2 Zn2 111.8(4) 2_565 .
C1 N2 Zn2 111.8(4) 8 .
C1 N2 Zn2 111.8(4) . .
C1 N2 Zn2 111.8(4) 7_455 .
C10 O1 Zn2 126.3(3) . .
O5 C10 O1 125.5(4) . .
O5 C10 C13 117.0(4) . .
O1 C10 C13 117.4(4) . .
C17 C11 C18 121.0(5) . .
C17 C11 C12 119.2(5) . .
C18 C11 C12 119.7(5) . .
C16 C12 C13 123.5(4) . .
C16 C12 C11 118.8(5) . .
C13 C12 C11 117.6(4) . .
C14 C13 C12 120.7(4) . .
C14 C13 C10 118.4(4) . .
C12 C13 C10 120.9(4) . .
C13 C14 C15 119.3(5) . .
C17 C15 C14 122.3(5) . .
C12 C16 C19 120.3(5) . .
C15 C17 C11 120.9(5) . .
C25 C18 C11 119.2(5) . .
C25 C18 C18 119.7(6) . 6
C11 C18 C18 121.1(6) . 6
C25 C19 C16 122.1(6) . .
N2 C20 C33 111.8(9) . 1_554
N2 C20 C20 48.76(18) . 8
C33 C20 C20 91.1(7) 1_554 8
N2 C20 C20 48.76(18) . 7_455
C33 C20 C20 89.8(7) 1_554 7_455
C20 C20 C20 90.000(2) 8 7_455
O6 C25 C19 118.0(7) . .
O6 C25 C18 122.3(7) . .
C19 C25 C18 119.7(6) . .
C10 O5 Zn1 126.9(3) . .
N1 C33 C20 111.1(9) . 1_556
N1 C33 C33 48.93(15) . 8
C20 C33 C33 88.9(7) 1_556 8
N1 C33 C33 48.92(15) . 7_455
C20 C33 C33 90.2(6) 1_556 7_455
C33 C33 C33 89.998(1) 8 7_455
N2 C1 C46 110.0(7) . 1_554
N2 C1 C1 48.97(14) . 8
C46 C1 C1 87.8(6) 1_554 8
N2 C1 C1 48.97(14) . 7_455
C46 C1 C1 89.7(5) 1_554 7_455
C1 C1 C1 90.001(2) 8 7_455
N1 C46 C1 113.1(8) . 1_556
N1 C46 C46 48.81(16) . 8
C1 C46 C46 92.2(6) 1_556 8
N1 C46 C46 48.81(16) . 7_455
C1 C46 C46 90.2(6) 1_556 7_455
C46 C46 C46 90.000(4) 8 7_455
C54 N4 C55 106(3) . .
C54 N4 C56 137(3) . .
C55 N4 C56 110(3) . .
O8 C54 N4 145(4) . .
O8 C54 C55 112(3) . .
N4 C54 C55 37.2(17) . .
N4 C55 C54 36.5(17) . .

loop_
_geom_bond_atom_site_label_1
_geom_bond_atom_site_label_2
_geom_bond_distance
_geom_bond_site_symmetry_2
Zn1 O5 2.033(3) 7_455
Zn1 O5 2.033(3) 8
Zn1 O5 2.033(3) 2_565
Zn1 O5 2.033(3) .
Zn1 N1 2.041(5) .
Zn1 Zn2 2.9364(11) .
Zn2 O1 2.038(3) 8
Zn2 O1 2.038(3) .
Zn2 O1 2.038(3) 7_455
Zn2 O1 2.038(3) 2_565
Zn2 N2 2.053(5) .
N1 C46 1.453(10) 7_455
N1 C46 1.453(10) .
N1 C46 1.453(10) 2_565
N1 C46 1.453(10) 8
N1 C33 1.490(10) 7_455
N1 C33 1.490(10) 8
N1 C33 1.490(10) .
N1 C33 1.490(10) 2_565
N2 C20 1.468(13) .
N2 C20 1.468(13) 7_455
N2 C20 1.468(13) 8
N2 C20 1.468(13) 2_565
N2 C1 1.509(9) 2_565
N2 C1 1.509(9) 8
N2 C1 1.509(9) .
N2 C1 1.509(9) 7_455
O1 C10 1.258(5) .
C10 O5 1.249(5) .
C10 C13 1.510(6) .
C11 C17 1.404(8) .
C11 C18 1.419(7) .
C11 C12 1.439(7) .
C12 C16 1.389(7) .
C12 C13 1.436(7) .
C13 C14 1.373(7) .
C14 C15 1.406(7) .
C15 C17 1.333(8) .
C16 C19 1.393(9) .
C18 C25 1.413(10) .
C18 C18 1.493(11) 6
C19 C25 1.371(10) .
C20 C33 1.543(17) 1_554
C20 C20 1.935(18) 8
C20 C20 1.935(18) 7_455
O6 C25 1.324(8) .
C33 C20 1.543(17) 1_556
C33 C33 1.958(14) 8
C33 C33 1.958(14) 7_455
C1 C46 1.536(14) 1_554
C1 C1 1.982(13) 8
C1 C1 1.982(13) 7_455
C46 C1 1.536(14) 1_556
C46 C46 1.914(14) 8
C46 C46 1.914(14) 7_455
N4 C54 1.15(2) .
N4 C55 1.17(3) .
N4 C56 1.60(2) .
O8 C54 1.13(3) .
C54 C55 1.86(4) .

loop_
_geom_torsion_atom_site_label_1
_geom_torsion_atom_site_label_2
_geom_torsion_atom_site_label_3
_geom_torsion_atom_site_label_4
_geom_torsion
_geom_torsion_site_symmetry_1
_geom_torsion_site_symmetry_2
_geom_torsion_site_symmetry_3
_geom_torsion_site_symmetry_4
O5 Zn1 Zn2 O1 171.2(2) 7_455 . . 8
O5 Zn1 Zn2 O1 -8.8(2) 8 . . 8
O5 Zn1 Zn2 O1 81.2(2) 2_565 . . 8
O5 Zn1 Zn2 O1 -98.8(2) . . . 8
N1 Zn1 Zn2 O1 -132(83) . . . 8
O5 Zn1 Zn2 O1 -98.8(2) 7_455 . . .
O5 Zn1 Zn2 O1 81.2(2) 8 . . .
O5 Zn1 Zn2 O1 171.2(2) 2_565 . . .
O5 Zn1 Zn2 O1 -8.8(2) . . . .
N1 Zn1 Zn2 O1 -42(31) . . . .
O5 Zn1 Zn2 O1 -8.8(2) 7_455 . . 7_455
O5 Zn1 Zn2 O1 171.2(2) 8 . . 7_455
O5 Zn1 Zn2 O1 -98.8(2) 2_565 . . 7_455
O5 Zn1 Zn2 O1 81.2(2) . . . 7_455
N1 Zn1 Zn2 O1 48(31) . . . 7_455
O5 Zn1 Zn2 O1 81.2(2) 7_455 . . 2_565
O5 Zn1 Zn2 O1 -98.8(2) 8 . . 2_565
O5 Zn1 Zn2 O1 -8.8(2) 2_565 . . 2_565
O5 Zn1 Zn2 O1 171.2(2) . . . 2_565
N1 Zn1 Zn2 O1 138(80) . . . 2_565
O5 Zn1 Zn2 N2 124(100) 7_455 . . .
O5 Zn1 Zn2 N2 -56(100) 8 . . .
O5 Zn1 Zn2 N2 34(100) 2_565 . . .
O5 Zn1 Zn2 N2 -146(100) . . . .
N1 Zn1 Zn2 N2 0(56) . . . .
O5 Zn1 N1 C46 46.2(5) 7_455 . . 7_455
O5 Zn1 N1 C46 -133.8(5) 8 . . 7_455
O5 Zn1 N1 C46 136.2(5) 2_565 . . 7_455
O5 Zn1 N1 C46 -43.8(5) . . . 7_455
Zn2 Zn1 N1 C46 -10(100) . . . 7_455
O5 Zn1 N1 C46 136.2(5) 7_455 . . .
O5 Zn1 N1 C46 -43.8(5) 8 . . .
O5 Zn1 N1 C46 -133.8(5) 2_565 . . .
O5 Zn1 N1 C46 46.2(5) . . . .
Zn2 Zn1 N1 C46 80(100) . . . .
O5 Zn1 N1 C46 -43.8(5) 7_455 . . 2_565
O5 Zn1 N1 C46 136.2(5) 8 . . 2_565
O5 Zn1 N1 C46 46.2(5) 2_565 . . 2_565
O5 Zn1 N1 C46 -133.8(5) . . . 2_565
Zn2 Zn1 N1 C46 -100(100) . . . 2_565
O5 Zn1 N1 C46 -133.8(5) 7_455 . . 8
O5 Zn1 N1 C46 46.2(5) 8 . . 8
O5 Zn1 N1 C46 -43.8(5) 2_565 . . 8
O5 Zn1 N1 C46 136.2(5) . . . 8
Zn2 Zn1 N1 C46 170(100) . . . 8
O5 Zn1 N1 C33 0.3(4) 7_455 . . 7_455
O5 Zn1 N1 C33 -179.7(4) 8 . . 7_455
O5 Zn1 N1 C33 90.3(4) 2_565 . . 7_455
O5 Zn1 N1 C33 -89.7(4) . . . 7_455
Zn2 Zn1 N1 C33 -56(100) . . . 7_455
O5 Zn1 N1 C33 -179.7(4) 7_455 . . 8
O5 Zn1 N1 C33 0.3(4) 8 . . 8
O5 Zn1 N1 C33 -89.7(4) 2_565 . . 8
O5 Zn1 N1 C33 90.3(4) . . . 8
Zn2 Zn1 N1 C33 124(100) . . . 8
O5 Zn1 N1 C33 90.3(4) 7_455 . . .
O5 Zn1 N1 C33 -89.7(4) 8 . . .
O5 Zn1 N1 C33 -179.7(4) 2_565 . . .
O5 Zn1 N1 C33 0.3(4) . . . .
Zn2 Zn1 N1 C33 34(100) . . . .
O5 Zn1 N1 C33 -89.7(4) 7_455 . . 2_565
O5 Zn1 N1 C33 90.3(4) 8 . . 2_565
O5 Zn1 N1 C33 0.3(4) 2_565 . . 2_565
O5 Zn1 N1 C33 -179.7(4) . . . 2_565
Zn2 Zn1 N1 C33 -146(100) . . . 2_565
O1 Zn2 N2 C20 97.5(6) 8 . . .
O1 Zn2 N2 C20 7.5(6) . . . .
O1 Zn2 N2 C20 -82.5(6) 7_455 . . .
O1 Zn2 N2 C20 -172.5(6) 2_565 . . .
Zn1 Zn2 N2 C20 145(100) . . . .
O1 Zn2 N2 C20 -172.5(6) 8 . . 7_455
O1 Zn2 N2 C20 97.5(6) . . . 7_455
O1 Zn2 N2 C20 7.5(6) 7_455 . . 7_455
O1 Zn2 N2 C20 -82.5(6) 2_565 . . 7_455
Zn1 Zn2 N2 C20 -125(100) . . . 7_455
O1 Zn2 N2 C20 7.5(6) 8 . . 8
O1 Zn2 N2 C20 -82.5(6) . . . 8
O1 Zn2 N2 C20 -172.5(6) 7_455 . . 8
O1 Zn2 N2 C20 97.5(6) 2_565 . . 8
Zn1 Zn2 N2 C20 55(100) . . . 8
O1 Zn2 N2 C20 -82.5(6) 8 . . 2_565
O1 Zn2 N2 C20 -172.5(6) . . . 2_565
O1 Zn2 N2 C20 97.5(6) 7_455 . . 2_565
O1 Zn2 N2 C20 7.5(6) 2_565 . . 2_565
Zn1 Zn2 N2 C20 -35(100) . . . 2_565
O1 Zn2 N2 C1 -125.8(4) 8 . . 2_565
O1 Zn2 N2 C1 144.2(4) . . . 2_565
O1 Zn2 N2 C1 54.2(4) 7_455 . . 2_565
O1 Zn2 N2 C1 -35.8(4) 2_565 . . 2_565
Zn1 Zn2 N2 C1 -78(100) . . . 2_565
O1 Zn2 N2 C1 -35.8(4) 8 . . 8
O1 Zn2 N2 C1 -125.8(4) . . . 8
O1 Zn2 N2 C1 144.2(4) 7_455 . . 8
O1 Zn2 N2 C1 54.2(4) 2_565 . . 8
Zn1 Zn2 N2 C1 12(100) . . . 8
O1 Zn2 N2 C1 54.2(4) 8 . . .
O1 Zn2 N2 C1 -35.8(4) . . . .
O1 Zn2 N2 C1 -125.8(4) 7_455 . . .
O1 Zn2 N2 C1 144.2(4) 2_565 . . .
Zn1 Zn2 N2 C1 102(100) . . . .
O1 Zn2 N2 C1 144.2(4) 8 . . 7_455
O1 Zn2 N2 C1 54.2(4) . . . 7_455
O1 Zn2 N2 C1 -35.8(4) 7_455 . . 7_455
O1 Zn2 N2 C1 -125.8(4) 2_565 . . 7_455
Zn1 Zn2 N2 C1 -168(100) . . . 7_455
O1 Zn2 O1 C10 92.8(5) 8 . . .
O1 Zn2 O1 C10 -66.8(5) 7_455 . . .
O1 Zn2 O1 C10 13.0(5) 2_565 . . .
N2 Zn2 O1 C10 -167.0(5) . . . .
Zn1 Zn2 O1 C10 13.0(5) . . . .
Zn2 O1 C10 O5 -10.7(8) . . . .
Zn2 O1 C10 C13 172.8(4) . . . .
C17 C11 C12 C16 -176.4(5) . . . .
C18 C11 C12 C16 4.0(8) . . . .
C17 C11 C12 C13 -0.1(8) . . . .
C18 C11 C12 C13 -179.7(5) . . . .
C16 C12 C13 C14 174.2(5) . . . .
C11 C12 C13 C14 -1.9(8) . . . .
C16 C12 C13 C10 -7.8(8) . . . .
C11 C12 C13 C10 176.1(5) . . . .
O5 C10 C13 C14 -43.4(7) . . . .
O1 C10 C13 C14 133.4(5) . . . .
O5 C10 C13 C12 138.6(5) . . . .
O1 C10 C13 C12 -44.7(7) . . . .
C12 C13 C14 C15 1.2(8) . . . .
C10 C13 C14 C15 -176.9(5) . . . .
C13 C14 C15 C17 1.8(10) . . . .
C13 C12 C16 C19 -177.6(6) . . . .
C11 C12 C16 C19 -1.5(9) . . . .
C14 C15 C17 C11 -4.0(11) . . . .
C18 C11 C17 C15 -177.3(6) . . . .
C12 C11 C17 C15 3.1(9) . . . .
C17 C11 C18 C25 177.1(6) . . . .
C12 C11 C18 C25 -3.3(9) . . . .
C17 C11 C18 C18 -3.9(9) . . . 6
C12 C11 C18 C18 175.7(5) . . . 6
C12 C16 C19 C25 -1.6(11) . . . .
C20 N2 C20 C33 69.1(9) 7_455 . . 1_554
C20 N2 C20 C33 -71.1(9) 8 . . 1_554
C20 N2 C20 C33 -1.0(8) 2_565 . . 1_554
C1 N2 C20 C33 46.1(13) 2_565 . . 1_554
C1 N2 C20 C33 -50.5(13) 8 . . 1_554
C1 N2 C20 C33 -81.9(13) . . . 1_554
C1 N2 C20 C33 79.3(12) 7_455 . . 1_554
Zn2 N2 C20 C33 179.0(8) . . . 1_554
C20 N2 C20 C20 140.2(9) 7_455 . . 8
C20 N2 C20 C20 70.1(4) 2_565 . . 8
C1 N2 C20 C20 117.2(9) 2_565 . . 8
C1 N2 C20 C20 20.6(6) 8 . . 8
C1 N2 C20 C20 -10.8(12) . . . 8
C1 N2 C20 C20 150.4(6) 7_455 . . 8
Zn2 N2 C20 C20 -109.9(4) . . . 8
C20 N2 C20 C20 -140.2(9) 8 . . 7_455
C20 N2 C20 C20 -70.1(4) 2_565 . . 7_455
C1 N2 C20 C20 -23.0(7) 2_565 . . 7_455
C1 N2 C20 C20 -119.6(9) 8 . . 7_455
C1 N2 C20 C20 -151.0(7) . . . 7_455
C1 N2 C20 C20 10.2(12) 7_455 . . 7_455
Zn2 N2 C20 C20 109.9(4) . . . 7_455
C16 C19 C25 O6 -179.0(7) . . . .
C16 C19 C25 C18 2.3(12) . . . .
C11 C18 C25 O6 -178.4(6) . . . .
C18 C18 C25 O6 2.6(10) 6 . . .
C11 C18 C25 C19 0.2(10) . . . .
C18 C18 C25 C19 -178.8(6) 6 . . .
O1 C10 O5 Zn1 -3.6(8) . . . .
C13 C10 O5 Zn1 172.9(3) . . . .
O5 Zn1 O5 C10 89.7(4) 7_455 . . .
O5 Zn1 O5 C10 -70.2(4) 8 . . .
O5 Zn1 O5 C10 9.7(4) 2_565 . . .
N1 Zn1 O5 C10 -170.3(4) . . . .
Zn2 Zn1 O5 C10 9.7(4) . . . .
C46 N1 C33 C20 -83.0(12) 7_455 . . 1_556
C46 N1 C33 C20 80.6(13) . . . 1_556
C46 N1 C33 C20 -50.1(12) 2_565 . . 1_556
C46 N1 C33 C20 46.9(12) 8 . . 1_556
C33 N1 C33 C20 -70.7(9) 7_455 . . 1_556
C33 N1 C33 C20 68.7(8) 8 . . 1_556
C33 N1 C33 C20 -1.0(8) 2_565 . . 1_556
Zn1 N1 C33 C20 179.0(8) . . . 1_556
C46 N1 C33 C33 -151.7(7) 7_455 . . 8
C46 N1 C33 C33 11.9(11) . . . 8
C46 N1 C33 C33 -118.9(8) 2_565 . . 8
C46 N1 C33 C33 -21.8(7) 8 . . 8
C33 N1 C33 C33 -139.4(7) 7_455 . . 8
C33 N1 C33 C33 -69.7(3) 2_565 . . 8
Zn1 N1 C33 C33 110.3(3) . . . 8
C46 N1 C33 C33 -12.3(11) 7_455 . . 7_455
C46 N1 C33 C33 151.3(7) . . . 7_455
C46 N1 C33 C33 20.6(6) 2_565 . . 7_455
C46 N1 C33 C33 117.6(8) 8 . . 7_455
C33 N1 C33 C33 139.4(7) 8 . . 7_455
C33 N1 C33 C33 69.7(3) 2_565 . . 7_455
Zn1 N1 C33 C33 -110.3(3) . . . 7_455
C20 N2 C1 C46 84.0(12) . . . 1_554
C20 N2 C1 C46 51.3(11) 7_455 . . 1_554
C20 N2 C1 C46 -80.3(11) 8 . . 1_554
C20 N2 C1 C46 -45.9(11) 2_565 . . 1_554
C1 N2 C1 C46 1.5(6) 2_565 . . 1_554
C1 N2 C1 C46 -68.2(7) 8 . . 1_554
C1 N2 C1 C46 71.1(7) 7_455 . . 1_554
Zn2 N2 C1 C46 -178.5(6) . . . 1_554
C20 N2 C1 C1 152.1(8) . . . 8
C20 N2 C1 C1 119.4(8) 7_455 . . 8
C20 N2 C1 C1 -12.1(11) 8 . . 8
C20 N2 C1 C1 22.2(7) 2_565 . . 8
C1 N2 C1 C1 69.6(3) 2_565 . . 8
C1 N2 C1 C1 139.2(7) 7_455 . . 8
Zn2 N2 C1 C1 -110.4(3) . . . 8
C20 N2 C1 C1 12.9(12) . . . 7_455
C20 N2 C1 C1 -19.8(7) 7_455 . . 7_455
C20 N2 C1 C1 -151.4(8) 8 . . 7_455
C20 N2 C1 C1 -117.0(8) 2_565 . . 7_455
C1 N2 C1 C1 -69.6(3) 2_565 . . 7_455
C1 N2 C1 C1 -139.2(7) 8 . . 7_455
Zn2 N2 C1 C1 110.4(3) . . . 7_455
C46 N1 C46 C1 -68.5(8) 7_455 . . 1_556
C46 N1 C46 C1 1.5(7) 2_565 . . 1_556
C46 N1 C46 C1 71.5(7) 8 . . 1_556
C33 N1 C46 C1 -46.2(12) 7_455 . . 1_556
C33 N1 C46 C1 82.6(12) 8 . . 1_556
C33 N1 C46 C1 -79.2(11) . . . 1_556
C33 N1 C46 C1 50.5(12) 2_565 . . 1_556
Zn1 N1 C46 C1 -178.5(7) . . . 1_556
C46 N1 C46 C46 -140.0(8) 7_455 . . 8
C46 N1 C46 C46 -70.0(4) 2_565 . . 8
C33 N1 C46 C46 -117.8(8) 7_455 . . 8
C33 N1 C46 C46 11.1(11) 8 . . 8
C33 N1 C46 C46 -150.7(6) . . . 8
C33 N1 C46 C46 -21.0(7) 2_565 . . 8
Zn1 N1 C46 C46 110.0(4) . . . 8
C46 N1 C46 C46 70.0(4) 2_565 . . 7_455
C46 N1 C46 C46 140.0(8) 8 . . 7_455
C33 N1 C46 C46 22.2(6) 7_455 . . 7_455
C33 N1 C46 C46 151.1(7) 8 . . 7_455
C33 N1 C46 C46 -10.8(11) . . . 7_455
C33 N1 C46 C46 119.0(8) 2_565 . . 7_455
Zn1 N1 C46 C46 -110.0(4) . . . 7_455
C55 N4 C54 O8 -34(5) . . . .
C56 N4 C54 O8 179(3) . . . .
C56 N4 C54 C55 -147(3) . . . .
C56 N4 C55 C54 157(2) . . . .
O8 C54 C55 N4 160(2) . . . .
